data_9008286
loop_
_publ_author_name
'Moore, P. B.'
'Araki, T.'

_publ_section_title
;
 Crystal structure of synthetic Ca3Mn2O2[Si4O12]
 Note: stable only at P greater than 1.3 GPa
;
_journal_name_full 'Zeitschrift fur Kristallographie'
_journal_page_first 287
_journal_page_last 297
_journal_volume 150
_journal_year 1979
_chemical_formula_structural Ca3Mn2Si4O14
_chemical_formula_sum 'Ca3 Mn2 O14 Si4'
_space_group_IT_number 15
_symmetry_space_group_name_Hall '-I 2yc'
_symmetry_space_group_name_H-M 'I 1 2/c 1'
_cell_angle_alpha 90
_cell_angle_beta 93.27
_cell_angle_gamma 90
_cell_length_a 14.263
_cell_length_b 7.620
_cell_length_c 10.025
_cell_formula_units_Z 4
_cell_volume 1087.784
_database_code_amcsd 0010816
_exptl_crystal_density_diffrn 3.459
_cod_original_formula_sum 'Ca3 Mn2 Si4 O14'
_cod_database_code 9008286
_amcsd_formula_title Ca3Mn2Si4O14

loop_
_space_group_symop_operation_xyz
x,y,z
1/2+x,1/2+y,1/2+z
x,-y,1/2+z
1/2+x,1/2-y,+z
-x,y,1/2-z
1/2-x,1/2+y,-z
-x,-y,-z
1/2-x,1/2-y,1/2-z

loop_
_atom_site_aniso_label
_atom_site_aniso_U_11
_atom_site_aniso_U_22
_atom_site_aniso_U_33
_atom_site_aniso_U_12
_atom_site_aniso_U_13
_atom_site_aniso_U_23
Ca1 0.01890 0.01150 0.00868 0.00000 0.00498 0.00000
Ca2 0.00986 0.00927 0.00827 -0.00165 0.00144 -0.00108
Mn1 0.00657 0.00632 0.00426 0.00027 0.00079 0.00050
Mn2 0.00781 0.00685 0.00553 0.00000 -0.00094 0.00000
Si1 0.00729 0.00606 0.00513 0.00000 0.00000 0.00000
Si2 0.00709 0.00665 0.00568 -0.00011 0.00051 0.00023
O1 0.01418 0.00771 0.00756 0.00165 -0.00245 -0.00046
O2 0.00770 0.01362 0.00766 0.00148 0.00000 0.00070
O3 0.01418 0.00968 0.00614 -0.00082 0.00173 -0.00012
O4 0.01192 0.00709 0.00807 -0.00027 -0.00282 0.00019
O5 0.00996 0.00818 0.00944 -0.00192 0.00195 -0.00012
O6 0.01181 0.00818 0.00716 -0.00093 0.00036 0.00046
O7 0.01038 0.01259 0.00685 0.00280 0.00245 0.00313

loop_
_atom_site_label
_atom_site_fract_x
_atom_site_fract_y
_atom_site_fract_z
_atom_site_U_iso_or_equiv
Ca1 0.00000 0.33998 0.25000 0.01292
Ca2 0.19855 0.03078 0.23912 0.00912
Mn1 0.00000 0.00000 0.00000 0.00570
Mn2 0.00000 0.78757 0.25000 0.00671
Si1 0.32307 0.21004 0.98037 0.00621
Si2 0.37343 0.16181 0.52021 0.00646
O1 0.33375 0.00688 0.92714 0.00988
O2 0.27879 0.22938 0.59499 0.00963
O3 0.31786 0.21005 0.13822 0.01001
O4 0.44706 0.09704 0.63703 0.00912
O5 0.10262 0.16276 0.58584 0.00899
O6 0.08675 0.20621 0.08829 0.00912
O7 0.06569 0.03690 0.84803 0.00988

loop_
_cod_related_entry_id
_cod_related_entry_database
_cod_related_entry_code
1 AMCSD 0010816
